data_7016549
loop_
_publ_author_name
'Jamali, Sirous'
'Czerwieniec, Rafal'
'Kia, Reza'
'Jamshidi, Zahra'
'Zabel, Manfred'

_publ_section_title
;
 Synthesis, structure and photophysical properties of binuclear
 methylplatinum complexes containing cyclometalating 2-phenylpyridine
 or benzo{h}quinoline ligands: a comparison of intramolecular Pt-Pt and
 \p-\p interactions.
;
_journal_issue 36
_journal_name_full 'Dalton transactions (Cambridge, England : 2003)'
_journal_page_first 9123
_journal_page_last 9130
_journal_paper_doi 10.1039/c1dt10834d
_journal_volume 40
_journal_year 2011
_chemical_formula_moiety 'C49 H43 N2 P2 Pt2'
_chemical_formula_sum 'C49 H43 N2 P2 Pt2'
_chemical_formula_weight 1111.97
_chemical_name_systematic
;
?
;
_space_group_IT_number 2
_symmetry_cell_setting triclinic
_symmetry_Int_Tables_number 2
_symmetry_space_group_name_Hall '-P 1'
_symmetry_space_group_name_H-M 'P -1'
_atom_sites_solution_hydrogens geom
_atom_sites_solution_primary direct
_atom_sites_solution_secondary difmap
_audit_creation_method SHELXL-97
_cell_angle_alpha 101.34(3)
_cell_angle_beta 90.10(3)
_cell_angle_gamma 109.02(3)
_cell_formula_units_Z 2
_cell_length_a 9.5031(19)
_cell_length_b 11.975(2)
_cell_length_c 18.978(4)
_cell_measurement_reflns_used 9792
_cell_measurement_temperature 123(2)
_cell_measurement_theta_max 62.0659
_cell_measurement_theta_min 2.3792
_cell_volume 1996.9(8)
_computing_cell_refinement
;
CrysAlis RED, Oxford Diffraction Ltd.,
Version 1.171.32.5 (release 08-05-2007 CrysAlis171 .NET)
;
_computing_data_collection
;
CrysAlis CCD, Oxford Diffraction Ltd.,
Version 1.171.31.8 (release 12-05-2006 CrysAlis171 .NET)
;
_computing_data_reduction
;
CrysAlis RED, Oxford Diffraction Ltd.,
Version 1.171.32.5 (release 08-05-2007 CrysAlis171 .NET)
;
_computing_molecular_graphics 'PLATON (Spek, 1990)'
_computing_publication_material 'PLATON (Spek, 2003)'
_computing_structure_refinement 'SHELXL-97 (Sheldrick, 1997)'
_computing_structure_solution 'SIR-97 (Altomare, 1999)'
_diffrn_ambient_temperature 123(2)
_diffrn_detector_area_resol_mean 10.5431
_diffrn_measured_fraction_theta_full 0.483
_diffrn_measured_fraction_theta_max 0.483
_diffrn_measurement_device_type 'Oxford Diffraction Gemini Ultra'
_diffrn_measurement_method '\w scan'
_diffrn_radiation_monochromator graphite
_diffrn_radiation_source 'fine-focus sealed tube'
_diffrn_radiation_type CuK\a
_diffrn_radiation_wavelength 1.54178
_diffrn_reflns_av_R_equivalents 0.0502
_diffrn_reflns_av_sigmaI/netI 0.0478
_diffrn_reflns_limit_h_max 10
_diffrn_reflns_limit_h_min -10
_diffrn_reflns_limit_k_max 13
_diffrn_reflns_limit_k_min -13
_diffrn_reflns_limit_l_max 21
_diffrn_reflns_limit_l_min -21
_diffrn_reflns_number 6658
_diffrn_reflns_theta_full 62.09
_diffrn_reflns_theta_max 62.09
_diffrn_reflns_theta_min 4.76
_diffrn_standards_interval_count 0
_diffrn_standards_interval_time 0
_diffrn_standards_number 0
_exptl_absorpt_coefficient_mu 13.956
_exptl_absorpt_correction_T_max 0.7677
_exptl_absorpt_correction_T_min 0.2454
_exptl_absorpt_correction_type multi-scan
_exptl_absorpt_process_details
;
CrysAlis RED, Oxford Diffraction Ltd.,
Version 1.171.32.5 (release 08-05-2007 CrysAlis171 .NET)
Empirical absorption correction using spherical harmonics,
implemented in SCALE3 ABSPACK scaling algorithm.
;
_exptl_crystal_colour orange-red
_exptl_crystal_density_diffrn 1.849
_exptl_crystal_density_method 'not measured'
_exptl_crystal_description plate
_exptl_crystal_F_000 1074
_exptl_crystal_size_max 0.14
_exptl_crystal_size_mid 0.11
_exptl_crystal_size_min 0.02
_refine_diff_density_max 1.412
_refine_diff_density_min -0.958
_refine_diff_density_rms 0.132
_refine_ls_extinction_method none
_refine_ls_goodness_of_fit_ref 0.983
_refine_ls_hydrogen_treatment constr
_refine_ls_matrix_type full
_refine_ls_number_parameters 474
_refine_ls_number_reflns 3044
_refine_ls_number_restraints 0
_refine_ls_restrained_S_all 0.983
_refine_ls_R_factor_all 0.0478
_refine_ls_R_factor_gt 0.0365
_refine_ls_shift/su_max 0.001
_refine_ls_shift/su_mean 0.000
_refine_ls_structure_factor_coef Fsqd
_refine_ls_weighting_details 'calc w=1/[\s^2^(Fo^2^)+(0.0665P)^2^] where P=(Fo^2^+2Fc^2^)/3'
_refine_ls_weighting_scheme calc
_refine_ls_wR_factor_gt 0.0863
_refine_ls_wR_factor_ref 0.0903
_reflns_number_gt 2461
_reflns_number_total 3044
_reflns_threshold_expression I>2\s(I)
_cod_data_source_file c1dt10834d.txt
_cod_data_source_block a
_cod_depositor_comments
;
The following automatic conversions were performed:

'_symmetry_cell_setting' value 'Triclinic' changed to 'triclinic'
according to /home/saulius/struct/CIF-dictionaries/cif_core.dic
dictionary named 'cif_core.dic' version 2.4.1 from 2010-06-29.

Automatic conversion script
Id: cif_fix_values 1715 2011-07-08 13:25:40Z adriana 
;
_cod_original_cell_volume 1996.9(7)
_cod_database_code 7016549

loop_
_symmetry_equiv_pos_as_xyz
'x, y, z'
'-x, -y, -z'

loop_
_atom_site_label
_atom_site_type_symbol
_atom_site_fract_x
_atom_site_fract_y
_atom_site_fract_z
_atom_site_U_iso_or_equiv
_atom_site_adp_type
_atom_site_occupancy
_atom_site_symmetry_multiplicity
_atom_site_calc_flag
_atom_site_refinement_flags
Pt1 Pt 0.23874(4) 0.07606(3) 0.33256(2) 0.01544(15) Uani 1 1 d .
Pt1A Pt 0.32215(5) 0.06703(3) 0.17357(2) 0.01921(16) Uani 1 1 d .
P1 P 0.2271(3) -0.1200(2) 0.31584(13) 0.0165(5) Uani 1 1 d .
P1A P 0.1681(3) -0.1307(2) 0.14875(13) 0.0187(6) Uani 1 1 d .
N1 N 0.4609(11) 0.1751(8) 0.3689(5) 0.020(2) Uani 1 1 d .
N1A N 0.1830(10) 0.1740(7) 0.1657(4) 0.020(2) Uani 1 1 d .
C1 C 0.0138(12) 0.0039(9) 0.3072(5) 0.024(2) Uani 1 1 d .
H1A H -0.0391 0.0247 0.3494 0.036 Uiso 1 1 calc R
H1B H -0.0148 -0.0842 0.2925 0.036 Uiso 1 1 calc R
H1C H -0.0125 0.0365 0.2675 0.036 Uiso 1 1 calc R
C1A C 0.4946(12) -0.0033(9) 0.1750(6) 0.024(2) Uani 1 1 d .
H1AA H 0.5733 0.0359 0.1459 0.035 Uiso 1 1 calc R
H1AB H 0.4565 -0.0904 0.1551 0.035 Uiso 1 1 calc R
H1AC H 0.5353 0.0113 0.2247 0.035 Uiso 1 1 calc R
C2 C 0.1723(19) -0.2117(14) 0.2226(9) 0.024(2) Uani 1 1 d .
H2A H 0.1473 -0.2971 0.2130 0.029 Uiso 1 1 calc R
C3 C 0.5760(12) 0.1293(10) 0.3727(5) 0.021(2) Uani 1 1 d .
H3A H 0.5598 0.0467 0.3520 0.026 Uiso 1 1 calc R
C3A C 0.0370(13) 0.1330(10) 0.1498(5) 0.027(3) Uani 1 1 d .
H3AA H -0.0144 0.0491 0.1454 0.032 Uiso 1 1 calc R
C4 C 0.7156(15) 0.2017(11) 0.4063(7) 0.026(3) Uani 1 1 d .
H4A H 0.7931 0.1680 0.4076 0.032 Uiso 1 1 calc R
C4A C -0.0435(16) 0.2047(13) 0.1394(8) 0.034(3) Uani 1 1 d .
H4AA H -0.1486 0.1714 0.1293 0.040 Uiso 1 1 calc R
C5 C 0.7419(13) 0.3194(10) 0.4372(6) 0.029(3) Uani 1 1 d .
H5A H 0.8350 0.3677 0.4625 0.034 Uiso 1 1 calc R
C5A C 0.0305(15) 0.3283(11) 0.1437(7) 0.035(3) Uani 1 1 d .
H5AA H -0.0204 0.3797 0.1325 0.042 Uiso 1 1 calc R
C6 C 0.6304(12) 0.3667(9) 0.4308(5) 0.0220(16) Uani 1 1 d .
H6A H 0.6477 0.4498 0.4504 0.026 Uiso 1 1 calc R
C6A C 0.1798(15) 0.3715(11) 0.1648(7) 0.036(3) Uani 1 1 d .
H6AA H 0.2332 0.4556 0.1717 0.044 Uiso 1 1 calc R
C7 C 0.4931(12) 0.2956(9) 0.3964(5) 0.0220(16) Uani 1 1 d .
C7A C 0.2539(14) 0.2926(10) 0.1764(5) 0.026(3) Uani 1 1 d .
C8 C 0.3667(12) 0.3385(8) 0.3837(5) 0.0189(13) Uani 1 1 d .
C8A C 0.4125(14) 0.3291(10) 0.1997(6) 0.030(3) Uani 1 1 d .
C9 C 0.2277(12) 0.2466(9) 0.3510(5) 0.0189(13) Uani 1 1 d .
C9A C 0.4736(11) 0.2372(10) 0.1992(5) 0.021(2) Uani 1 1 d .
C10 C 0.1137(13) 0.2863(10) 0.3377(5) 0.027(3) Uani 1 1 d .
H10A H 0.0201 0.2290 0.3179 0.032 Uiso 1 1 calc R
C10A C 0.6241(13) 0.2743(10) 0.2243(6) 0.027(3) Uani 1 1 d .
H10B H 0.6679 0.2139 0.2259 0.032 Uiso 1 1 calc R
C11 C 0.1304(12) 0.4093(9) 0.3525(5) 0.0189(13) Uani 1 1 d .
H11A H 0.0481 0.4337 0.3425 0.023 Uiso 1 1 calc R
C11A C 0.7126(13) 0.3944(10) 0.2468(6) 0.029(3) Uani 1 1 d .
H11B H 0.8149 0.4152 0.2620 0.035 Uiso 1 1 calc R
C12 C 0.2631(14) 0.4952(10) 0.3810(6) 0.032(3) Uani 1 1 d .
H12A H 0.2732 0.5784 0.3899 0.038 Uiso 1 1 calc R
C12A C 0.6486(15) 0.4840(11) 0.2469(6) 0.034(3) Uani 1 1 d .
H12B H 0.7063 0.5667 0.2635 0.040 Uiso 1 1 calc R
C13 C 0.3817(12) 0.4600(9) 0.3967(5) 0.024(2) Uani 1 1 d .
H13A H 0.4741 0.5192 0.4164 0.029 Uiso 1 1 calc R
C13A C 0.5002(13) 0.4516(10) 0.2225(6) 0.030(3) Uani 1 1 d .
H13B H 0.4572 0.5125 0.2211 0.036 Uiso 1 1 calc R
C21 C 0.0919(12) -0.2002(9) 0.3737(6) 0.024(2) Uani 1 1 d .
C21A C -0.0303(13) -0.1784(9) 0.1165(6) 0.022(2) Uani 1 1 d .
C22 C 0.0642(11) -0.1337(8) 0.4368(5) 0.016(2) Uani 1 1 d .
H22A H 0.1060 -0.0481 0.4461 0.020 Uiso 1 1 calc R
C22A C -0.0605(14) -0.1505(11) 0.0527(6) 0.032(3) Uani 1 1 d .
H22B H 0.0187 -0.1059 0.0284 0.039 Uiso 1 1 calc R
C23 C -0.0225(15) -0.1879(11) 0.4871(6) 0.026(3) Uani 1 1 d .
H23A H -0.0326 -0.1414 0.5322 0.031 Uiso 1 1 calc R
C23A C -0.2064(14) -0.1870(13) 0.0236(7) 0.041(3) Uani 1 1 d .
H23B H -0.2259 -0.1661 -0.0203 0.049 Uiso 1 1 calc R
C24 C -0.0958(11) -0.3142(8) 0.4698(5) 0.019(2) Uani 1 1 d .
H24A H -0.1595 -0.3536 0.5024 0.023 Uiso 1 1 calc R
C24A C -0.3247(16) -0.2535(13) 0.0575(8) 0.044(4) Uani 1 1 d .
H24B H -0.4246 -0.2783 0.0377 0.053 Uiso 1 1 calc R
C25 C -0.0737(12) -0.3794(9) 0.4050(6) 0.024(2) Uani 1 1 d .
H25A H -0.1221 -0.4644 0.3933 0.029 Uiso 1 1 calc R
C25A C -0.2924(15) -0.2821(14) 0.1203(7) 0.045(3) Uani 1 1 d .
H25B H -0.3723 -0.3278 0.1439 0.054 Uiso 1 1 calc R
C26 C 0.0183(12) -0.3231(9) 0.3566(6) 0.023(2) Uani 1 1 d .
H26A H 0.0304 -0.3692 0.3116 0.027 Uiso 1 1 calc R
C26A C -0.1489(13) -0.2476(11) 0.1515(7) 0.029(3) Uani 1 1 d .
H26B H -0.1303 -0.2698 0.1951 0.035 Uiso 1 1 calc R
C27 C 0.3869(12) -0.1619(9) 0.3419(5) 0.016(2) Uani 1 1 d .
C27A C 0.2244(12) -0.2256(10) 0.0734(6) 0.021(2) Uani 1 1 d .
C28 C 0.4246(12) -0.1434(10) 0.4152(6) 0.024(2) Uani 1 1 d .
H28A H 0.3610 -0.1201 0.4493 0.029 Uiso 1 1 calc R
C28A C 0.3142(13) -0.1691(12) 0.0226(6) 0.033(3) Uani 1 1 d .
H28B H 0.3471 -0.0836 0.0291 0.039 Uiso 1 1 calc R
C29 C 0.5541(13) -0.1585(10) 0.4391(6) 0.030(3) Uani 1 1 d .
H29A H 0.5796 -0.1458 0.4891 0.036 Uiso 1 1 calc R
C29A C 0.3551(17) -0.2377(15) -0.0368(7) 0.038(4) Uani 1 1 d .
H29B H 0.4173 -0.1989 -0.0701 0.046 Uiso 1 1 calc R
C30 C 0.6439(16) -0.1921(15) 0.3892(9) 0.043(4) Uani 1 1 d .
H30A H 0.7306 -0.2053 0.4056 0.052 Uiso 1 1 calc R
C30A C 0.3056(14) -0.3608(12) -0.0472(6) 0.036(3) Uani 1 1 d .
H30B H 0.3318 -0.4072 -0.0885 0.044 Uiso 1 1 calc R
C31 C 0.6144(13) -0.2075(11) 0.3165(7) 0.028(3) Uani 1 1 d .
H31A H 0.6820 -0.2269 0.2834 0.034 Uiso 1 1 calc R
C31A C 0.2156(16) -0.4205(13) 0.0028(7) 0.039(3) Uani 1 1 d .
H31B H 0.1831 -0.5060 -0.0039 0.047 Uiso 1 1 calc R
C32 C 0.4839(13) -0.1943(10) 0.2924(7) 0.027(3) Uani 1 1 d .
H32A H 0.4600 -0.2073 0.2421 0.032 Uiso 1 1 calc R
C32A C 0.1764(14) -0.3513(11) 0.0615(7) 0.033(3) Uani 1 1 d .
H32B H 0.1148 -0.3906 0.0948 0.040 Uiso 1 1 calc R

loop_
_atom_site_aniso_label
_atom_site_aniso_U_11
_atom_site_aniso_U_22
_atom_site_aniso_U_33
_atom_site_aniso_U_23
_atom_site_aniso_U_13
_atom_site_aniso_U_12
Pt1 0.0144(3) 0.0171(2) 0.0137(2) 0.00300(16) 0.00194(16) 0.00373(17)
Pt1A 0.0181(3) 0.0245(3) 0.0154(2) 0.00617(17) 0.00370(18) 0.00631(19)
P1 0.0188(15) 0.0183(12) 0.0129(12) 0.0046(10) 0.0045(11) 0.0060(10)
P1A 0.0175(15) 0.0245(13) 0.0129(13) 0.0035(10) 0.0014(11) 0.0057(11)
N1 0.021(6) 0.026(5) 0.011(4) 0.008(4) 0.008(4) 0.001(4)
N1A 0.026(6) 0.023(5) 0.019(5) 0.007(4) 0.011(4) 0.016(4)
C1 0.029(6) 0.024(5) 0.016(5) 0.001(4) -0.003(4) 0.006(5)
C1A 0.014(6) 0.031(6) 0.033(6) 0.008(5) 0.004(5) 0.017(5)
C2 0.021(5) 0.023(4) 0.029(5) 0.006(4) -0.001(4) 0.009(4)
C3 0.018(6) 0.030(6) 0.014(5) 0.009(4) 0.009(4) 0.003(5)
C3A 0.028(7) 0.038(6) 0.017(6) 0.005(5) 0.002(5) 0.014(5)
C4 0.017(8) 0.032(6) 0.020(7) 0.005(5) 0.005(5) -0.005(6)
C4A 0.018(8) 0.049(8) 0.038(9) 0.008(6) 0.002(6) 0.017(7)
C5 0.027(7) 0.032(6) 0.023(6) 0.013(5) 0.005(5) 0.000(5)
C5A 0.041(8) 0.038(7) 0.037(7) 0.014(6) 0.007(6) 0.025(6)
C6 0.021(4) 0.027(4) 0.010(3) 0.001(3) 0.004(3) 0.000(3)
C6A 0.040(8) 0.034(7) 0.038(7) 0.010(5) 0.007(6) 0.015(6)
C7 0.021(4) 0.027(4) 0.010(3) 0.001(3) 0.004(3) 0.000(3)
C7A 0.027(7) 0.037(6) 0.015(5) 0.005(4) 0.009(5) 0.014(5)
C8 0.029(4) 0.019(3) 0.013(3) 0.008(2) 0.011(2) 0.011(3)
C8A 0.038(7) 0.026(6) 0.023(6) 0.008(5) 0.021(5) 0.006(5)
C9 0.029(4) 0.019(3) 0.013(3) 0.008(2) 0.011(2) 0.011(3)
C9A 0.007(6) 0.034(6) 0.017(5) 0.007(4) 0.002(4) -0.002(4)
C10 0.027(7) 0.032(6) 0.015(6) 0.002(4) 0.005(5) 0.004(5)
C10A 0.034(7) 0.031(6) 0.022(6) 0.010(5) 0.006(5) 0.018(5)
C11 0.029(4) 0.019(3) 0.013(3) 0.008(2) 0.011(2) 0.011(3)
C11A 0.022(6) 0.034(6) 0.024(6) 0.004(5) 0.003(5) 0.001(5)
C12 0.052(9) 0.017(5) 0.028(6) 0.004(4) 0.010(6) 0.014(5)
C12A 0.041(9) 0.022(6) 0.030(7) 0.007(5) 0.002(6) 0.000(6)
C13 0.027(6) 0.025(5) 0.014(5) -0.002(4) 0.002(4) 0.003(5)
C13A 0.035(8) 0.025(6) 0.023(6) 0.007(4) 0.005(5) 0.003(5)
C21 0.021(5) 0.023(4) 0.029(5) 0.006(4) -0.001(4) 0.009(4)
C21A 0.016(6) 0.025(5) 0.020(6) -0.004(4) 0.008(5) 0.004(5)
C22 0.021(6) 0.012(4) 0.020(5) 0.010(4) 0.008(4) 0.008(4)
C22A 0.036(8) 0.047(7) 0.014(6) 0.004(5) -0.001(5) 0.016(6)
C23 0.035(8) 0.036(7) 0.007(6) -0.001(5) -0.002(5) 0.015(6)
C23A 0.022(7) 0.066(9) 0.034(7) -0.002(6) -0.013(6) 0.021(6)
C24 0.016(6) 0.019(5) 0.027(6) 0.010(4) 0.005(4) 0.009(4)
C24A 0.024(8) 0.057(9) 0.048(9) -0.007(7) -0.013(7) 0.017(7)
C25 0.029(7) 0.012(5) 0.026(6) 0.001(4) 0.008(5) 0.002(4)
C25A 0.021(7) 0.075(10) 0.046(8) 0.023(7) 0.005(6) 0.018(7)
C26 0.031(7) 0.028(6) 0.007(6) -0.005(4) -0.004(5) 0.014(5)
C26A 0.022(7) 0.040(7) 0.027(7) 0.013(6) 0.002(5) 0.008(6)
C27 0.012(6) 0.018(5) 0.018(5) 0.003(4) -0.004(4) 0.005(4)
C27A 0.012(6) 0.038(6) 0.014(6) 0.002(5) 0.005(4) 0.013(5)
C28 0.021(6) 0.036(6) 0.020(6) 0.008(4) 0.005(5) 0.016(5)
C28A 0.022(7) 0.055(8) 0.019(6) 0.008(6) -0.001(5) 0.009(6)
C29 0.024(7) 0.043(7) 0.024(6) 0.012(5) -0.001(5) 0.009(5)
C29A 0.035(8) 0.090(13) 0.007(6) 0.000(6) 0.003(5) 0.050(8)
C30 0.019(8) 0.057(10) 0.065(11) 0.025(8) -0.002(7) 0.021(8)
C30A 0.033(7) 0.063(9) 0.016(6) -0.005(5) -0.003(5) 0.028(6)
C31 0.014(7) 0.043(7) 0.034(7) 0.010(5) 0.008(5) 0.018(5)
C31A 0.038(8) 0.048(8) 0.028(7) -0.015(6) -0.008(6) 0.022(7)
C32 0.031(7) 0.033(7) 0.020(6) 0.009(5) 0.007(5) 0.012(5)
C32A 0.034(8) 0.036(7) 0.025(7) -0.007(5) 0.007(6) 0.014(6)

loop_
_atom_type_symbol
_atom_type_description
_atom_type_scat_dispersion_real
_atom_type_scat_dispersion_imag
_atom_type_scat_source
C C 0.0181 0.0091 'International Tables Vol C Tables 4.2.6.8 and 6.1.1.4'
H H 0.0000 0.0000 'International Tables Vol C Tables 4.2.6.8 and 6.1.1.4'
N N 0.0311 0.0180 'International Tables Vol C Tables 4.2.6.8 and 6.1.1.4'
P P 0.2955 0.4335 'International Tables Vol C Tables 4.2.6.8 and 6.1.1.4'
Pt Pt -4.5932 6.9264 'International Tables Vol C Tables 4.2.6.8 and 6.1.1.4'

loop_
_geom_angle_atom_site_label_1
_geom_angle_atom_site_label_2
_geom_angle_atom_site_label_3
_geom_angle
C9 Pt1 C1 90.9(4)
C9 Pt1 N1 80.3(4)
C1 Pt1 N1 170.2(4)
C9 Pt1 P1 174.2(3)
C1 Pt1 P1 84.1(3)
N1 Pt1 P1 104.4(3)
C9 Pt1 Pt1A 96.1(3)
C1 Pt1 Pt1A 94.8(3)
N1 Pt1 Pt1A 90.3(2)
P1 Pt1 Pt1A 87.35(7)
C9A Pt1A C1A 89.6(4)
C9A Pt1A N1A 78.8(4)
C1A Pt1A N1A 166.8(4)
C9A Pt1A P1A 174.7(3)
C1A Pt1A P1A 85.4(3)
N1A Pt1A P1A 106.4(2)
C9A Pt1A Pt1 91.8(3)
C1A Pt1A Pt1 99.7(3)
N1A Pt1A Pt1 86.9(2)
P1A Pt1A Pt1 87.23(7)
C27 P1 C21 97.8(5)
C27 P1 C2 102.1(6)
C21 P1 C2 105.9(6)
C27 P1 Pt1 121.6(3)
C21 P1 Pt1 110.7(3)
C2 P1 Pt1 116.3(5)
C27A P1A C21A 96.5(5)
C27A P1A C2 101.1(6)
C21A P1A C2 105.6(6)
C27A P1A Pt1A 113.4(4)
C21A P1A Pt1A 123.3(4)
C2 P1A Pt1A 113.6(5)
C7 N1 C3 116.6(10)
C7 N1 Pt1 116.8(8)
C3 N1 Pt1 126.5(7)
C3A N1A C7A 118.4(10)
C3A N1A Pt1A 126.3(7)
C7A N1A Pt1A 115.3(8)
Pt1 C1 H1A 109.5
Pt1 C1 H1B 109.5
H1A C1 H1B 109.5
Pt1 C1 H1C 109.5
H1A C1 H1C 109.5
H1B C1 H1C 109.5
Pt1A C1A H1AA 109.5
Pt1A C1A H1AB 109.5
H1AA C1A H1AB 109.5
Pt1A C1A H1AC 109.5
H1AA C1A H1AC 109.5
H1AB C1A H1AC 109.5
P1A C2 P1 117.8(8)
P1A C2 H2A 121.1
P1 C2 H2A 121.1
N1 C3 C4 121.4(11)
N1 C3 H3A 119.3
C4 C3 H3A 119.3
N1A C3A C4A 123.5(12)
N1A C3A H3AA 118.2
C4A C3A H3AA 118.2
C5 C4 C3 120.8(14)
C5 C4 H4A 119.6
C3 C4 H4A 119.6
C3A C4A C5A 119.2(13)
C3A C4A H4AA 120.4
C5A C4A H4AA 120.4
C4 C5 C6 118.0(11)
C4 C5 H5A 121.0
C6 C5 H5A 121.0
C6A C5A C4A 116.9(12)
C6A C5A H5AA 121.6
C4A C5A H5AA 121.6
C5 C6 C7 121.1(10)
C5 C6 H6A 119.4
C7 C6 H6A 119.4
C5A C6A C7A 120.3(12)
C5A C6A H6AA 119.8
C7A C6A H6AA 119.8
N1 C7 C6 121.9(11)
N1 C7 C8 112.5(9)
C6 C7 C8 125.6(10)
N1A C7A C6A 121.3(12)
N1A C7A C8A 113.8(10)
C6A C7A C8A 124.9(11)
C13 C8 C9 120.7(10)
C13 C8 C7 122.4(10)
C9 C8 C7 116.6(8)
C9A C8A C13A 121.0(12)
C9A C8A C7A 117.4(10)
C13A C8A C7A 121.6(11)
C10 C9 C8 116.5(9)
C10 C9 Pt1 130.5(8)
C8 C9 Pt1 112.9(7)
C8A C9A C10A 116.2(10)
C8A C9A Pt1A 114.2(8)
C10A C9A Pt1A 129.1(9)
C9 C10 C11 121.7(10)
C9 C10 H10A 119.1
C11 C10 H10A 119.1
C11A C10A C9A 123.7(11)
C11A C10A H10B 118.2
C9A C10A H10B 118.2
C12 C11 C10 121.3(10)
C12 C11 H11A 119.4
C10 C11 H11A 119.4
C10A C11A C12A 118.8(12)
C10A C11A H11B 120.6
C12A C11A H11B 120.6
C11 C12 C13 119.5(10)
C11 C12 H12A 120.3
C13 C12 H12A 120.3
C13A C12A C11A 119.5(11)
C13A C12A H12B 120.2
C11A C12A H12B 120.2
C12 C13 C8 120.2(10)
C12 C13 H13A 119.9
C8 C13 H13A 119.9
C12A C13A C8A 120.7(12)
C12A C13A H13B 119.7
C8A C13A H13B 119.7
C26 C21 C22 119.0(10)
C26 C21 P1 122.9(9)
C22 C21 P1 118.1(7)
C22A C21A C26A 119.5(11)
C22A C21A P1A 116.9(9)
C26A C21A P1A 123.5(9)
C21 C22 C23 121.9(9)
C21 C22 H22A 119.1
C23 C22 H22A 119.1
C21A C22A C23A 120.3(12)
C21A C22A H22B 119.8
C23A C22A H22B 119.8
C22 C23 C24 118.5(10)
C22 C23 H23A 120.7
C24 C23 H23A 120.7
C22A C23A C24A 121.2(13)
C22A C23A H23B 119.4
C24A C23A H23B 119.4
C25 C24 C23 119.1(9)
C25 C24 H24A 120.4
C23 C24 H24A 120.4
C25A C24A C23A 117.7(13)
C25A C24A H24B 121.1
C23A C24A H24B 121.1
C24 C25 C26 121.1(9)
C24 C25 H25A 119.4
C26 C25 H25A 119.4
C24A C25A C26A 123.2(13)
C24A C25A H25B 118.4
C26A C25A H25B 118.4
C21 C26 C25 120.0(10)
C21 C26 H26A 120.0
C25 C26 H26A 120.0
C25A C26A C21A 118.1(12)
C25A C26A H26B 120.9
C21A C26A H26B 120.9
C28 C27 C32 118.7(11)
C28 C27 P1 117.4(8)
C32 C27 P1 123.2(8)
C32A C27A C28A 118.1(11)
C32A C27A P1A 123.3(8)
C28A C27A P1A 118.5(9)
C29 C28 C27 120.8(10)
C29 C28 H28A 119.6
C27 C28 H28A 119.6
C29A C28A C27A 120.5(13)
C29A C28A H28B 119.7
C27A C28A H28B 119.7
C30 C29 C28 118.7(11)
C30 C29 H29A 120.7
C28 C29 H29A 120.7
C30A C29A C28A 120.0(14)
C30A C29A H29B 120.0
C28A C29A H29B 120.0
C29 C30 C31 122.8(13)
C29 C30 H30A 118.6
C31 C30 H30A 118.6
C29A C30A C31A 120.8(11)
C29A C30A H30B 119.6
C31A C30A H30B 119.6
C30 C31 C32 118.7(11)
C30 C31 H31A 120.7
C32 C31 H31A 120.7
C32A C31A C30A 118.5(13)
C32A C31A H31B 120.8
C30A C31A H31B 120.8
C31 C32 C27 120.3(11)
C31 C32 H32A 119.8
C27 C32 H32A 119.8
C31A C32A C27A 122.0(12)
C31A C32A H32B 119.0
C27A C32A H32B 119.0

loop_
_geom_bond_atom_site_label_1
_geom_bond_atom_site_label_2
_geom_bond_distance
Pt1 C9 2.041(9)
Pt1 C1 2.044(11)
Pt1 N1 2.093(10)
Pt1 P1 2.272(2)
Pt1 Pt1A 3.1113(9)
Pt1A C9A 2.038(10)
Pt1A C1A 2.074(10)
Pt1A N1A 2.143(9)
Pt1A P1A 2.296(3)
P1 C27 1.842(11)
P1 C21 1.842(11)
P1 C2 1.863(17)
P1A C27A 1.839(11)
P1A C21A 1.847(12)
P1A C2 1.861(17)
N1 C7 1.366(14)
N1 C3 1.382(15)
N1A C3A 1.325(14)
N1A C7A 1.332(14)
C1 H1A 0.9800
C1 H1B 0.9800
C1 H1C 0.9800
C1A H1AA 0.9800
C1A H1AB 0.9800
C1A H1AC 0.9800
C2 H2A 0.9500
C3 C4 1.396(16)
C3 H3A 0.9500
C3A C4A 1.363(19)
C3A H3AA 0.9500
C4 C5 1.356(18)
C4 H4A 0.9500
C4A C5A 1.402(19)
C4A H4AA 0.9500
C5 C6 1.370(17)
C5 H5A 0.9500
C5A C6A 1.371(18)
C5A H5AA 0.9500
C6 C7 1.381(15)
C6 H6A 0.9500
C6A C7A 1.397(17)
C6A H6AA 0.9500
C7 C8 1.488(16)
C7A C8A 1.467(18)
C8 C13 1.387(14)
C8 C9 1.456(15)
C8A C9A 1.401(17)
C8A C13A 1.409(15)
C9 C10 1.358(16)
C9A C10A 1.404(16)
C10 C11 1.400(15)
C10 H10A 0.9500
C10A C11A 1.388(15)
C10A H10B 0.9500
C11 C12 1.369(16)
C11 H11A 0.9500
C11A C12A 1.395(19)
C11A H11B 0.9500
C12 C13 1.376(17)
C12 H12A 0.9500
C12A C13A 1.387(18)
C12A H12B 0.9500
C13 H13A 0.9500
C13A H13B 0.9500
C21 C26 1.378(15)
C21 C22 1.380(15)
C21A C22A 1.370(16)
C21A C26A 1.417(16)
C22 C23 1.381(16)
C22 H22A 0.9500
C22A C23A 1.388(17)
C22A H22B 0.9500
C23 C24 1.413(16)
C23 H23A 0.9500
C23A C24A 1.39(2)
C23A H23B 0.9500
C24 C25 1.377(14)
C24 H24A 0.9500
C24A C25A 1.36(2)
C24A H24B 0.9500
C25 C26 1.388(15)
C25 H25A 0.9500
C25A C26A 1.383(18)
C25A H25B 0.9500
C26 H26A 0.9500
C26A H26B 0.9500
C27 C28 1.392(15)
C27 C32 1.406(16)
C27A C32A 1.394(16)
C27A C28A 1.413(15)
C28 C29 1.389(16)
C28 H28A 0.9500
C28A C29A 1.394(17)
C28A H28B 0.9500
C29 C30 1.37(2)
C29 H29A 0.9500
C29A C30A 1.37(2)
C29A H29B 0.9500
C30 C31 1.37(2)
C30 H30A 0.9500
C30A C31A 1.420(19)
C30A H30B 0.9500
C31 C32 1.389(17)
C31 H31A 0.9500
C31A C32A 1.379(17)
C31A H31B 0.9500
C32 H32A 0.9500
C32A H32B 0.9500

loop_
_geom_torsion_atom_site_label_1
_geom_torsion_atom_site_label_2
_geom_torsion_atom_site_label_3
_geom_torsion_atom_site_label_4
_geom_torsion
C9 Pt1 Pt1A C9A 44.1(4)
C1 Pt1 Pt1A C9A 135.5(4)
N1 Pt1 Pt1A C9A -36.2(4)
P1 Pt1 Pt1A C9A -140.6(3)
C9 Pt1 Pt1A C1A 134.0(4)
C1 Pt1 Pt1A C1A -134.6(4)
N1 Pt1 Pt1A C1A 53.7(4)
P1 Pt1 Pt1A C1A -50.8(3)
C9 Pt1 Pt1A N1A -34.6(4)
C1 Pt1 Pt1A N1A 56.8(4)
N1 Pt1 Pt1A N1A -114.9(4)
P1 Pt1 Pt1A N1A 140.7(2)
C9 Pt1 Pt1A P1A -141.2(3)
C1 Pt1 Pt1A P1A -49.8(3)
N1 Pt1 Pt1A P1A 138.5(3)
P1 Pt1 Pt1A P1A 34.10(10)
C1 Pt1 P1 C27 -169.4(5)
N1 Pt1 P1 C27 5.9(5)
Pt1A Pt1 P1 C27 95.5(4)
C1 Pt1 P1 C21 -55.6(5)
N1 Pt1 P1 C21 119.6(5)
Pt1A Pt1 P1 C21 -150.7(4)
C1 Pt1 P1 C2 65.3(7)
N1 Pt1 P1 C2 -119.5(6)
Pt1A Pt1 P1 C2 -29.8(6)
C1A Pt1A P1A C27A -50.9(5)
N1A Pt1A P1A C27A 123.1(5)
Pt1 Pt1A P1A C27A -150.9(4)
C1A Pt1A P1A C21A -166.5(5)
N1A Pt1A P1A C21A 7.5(5)
Pt1 Pt1A P1A C21A 93.5(4)
C1A Pt1A P1A C2 63.8(7)
N1A Pt1A P1A C2 -122.2(6)
Pt1 Pt1A P1A C2 -36.3(6)
C9 Pt1 N1 C7 8.8(7)
P1 Pt1 N1 C7 -167.8(6)
Pt1A Pt1 N1 C7 104.9(7)
C9 Pt1 N1 C3 -176.4(8)
P1 Pt1 N1 C3 7.1(8)
Pt1A Pt1 N1 C3 -80.3(7)
C9A Pt1A N1A C3A -178.5(9)
C1A Pt1A N1A C3A 153.2(15)
P1A Pt1A N1A C3A 0.2(9)
Pt1 Pt1A N1A C3A -86.0(8)
C9A Pt1A N1A C7A 3.2(7)
C1A Pt1A N1A C7A -25(2)
P1A Pt1A N1A C7A -178.1(6)
Pt1 Pt1A N1A C7A 95.7(7)
C27A P1A C2 P1 146.8(9)
C21A P1A C2 P1 -113.2(9)
Pt1A P1A C2 P1 25.0(11)
C27 P1 C2 P1A -123.1(9)
C21 P1 C2 P1A 135.0(8)
Pt1 P1 C2 P1A 11.6(11)
C7 N1 C3 C4 3.1(14)
Pt1 N1 C3 C4 -171.7(8)
C7A N1A C3A C4A 4.2(16)
Pt1A N1A C3A C4A -174.1(9)
N1 C3 C4 C5 0.8(16)
N1A C3A C4A C5A 1.7(19)
C3 C4 C5 C6 -3.6(16)
C3A C4A C5A C6A -5.8(19)
C4 C5 C6 C7 2.4(15)
C4A C5A C6A C7A 4.2(18)
C3 N1 C7 C6 -4.3(14)
Pt1 N1 C7 C6 171.0(7)
C3 N1 C7 C8 174.7(8)
Pt1 N1 C7 C8 -10.0(11)
C5 C6 C7 N1 1.6(15)
C5 C6 C7 C8 -177.2(9)
C3A N1A C7A C6A -5.8(15)
Pt1A N1A C7A C6A 172.7(8)
C3A N1A C7A C8A 175.0(9)
Pt1A N1A C7A C8A -6.6(11)
C5A C6A C7A N1A 1.5(17)
C5A C6A C7A C8A -179.3(10)
N1 C7 C8 C13 -169.6(9)
C6 C7 C8 C13 9.4(15)
N1 C7 C8 C9 5.4(12)
C6 C7 C8 C9 -175.6(9)
N1A C7A C8A C9A 7.8(13)
C6A C7A C8A C9A -171.5(10)
N1A C7A C8A C13A -171.7(9)
C6A C7A C8A C13A 9.1(17)
C13 C8 C9 C10 -3.2(13)
C7 C8 C9 C10 -178.4(8)
C13 C8 C9 Pt1 176.8(7)
C7 C8 C9 Pt1 1.6(10)
C1 Pt1 C9 C10 -9.4(10)
N1 Pt1 C9 C10 174.8(10)
Pt1A Pt1 C9 C10 85.5(9)
C1 Pt1 C9 C8 170.6(7)
N1 Pt1 C9 C8 -5.2(6)
Pt1A Pt1 C9 C8 -94.5(6)
C13A C8A C9A C10A 1.7(15)
C7A C8A C9A C10A -177.8(9)
C13A C8A C9A Pt1A 174.4(8)
C7A C8A C9A Pt1A -5.0(12)
C1A Pt1A C9A C8A 174.9(8)
N1A Pt1A C9A C8A 1.1(7)
Pt1 Pt1A C9A C8A -85.4(7)
C1A Pt1A C9A C10A -13.5(10)
N1A Pt1A C9A C10A 172.7(10)
Pt1 Pt1A C9A C10A 86.2(9)
C8 C9 C10 C11 2.1(14)
Pt1 C9 C10 C11 -177.9(7)
C8A C9A C10A C11A -1.8(16)
Pt1A C9A C10A C11A -173.3(8)
C9 C10 C11 C12 0.0(15)
C9A C10A C11A C12A 2.0(17)
C10 C11 C12 C13 -1.1(16)
C10A C11A C12A C13A -1.9(17)
C11 C12 C13 C8 -0.1(16)
C9 C8 C13 C12 2.3(14)
C7 C8 C13 C12 177.1(9)
C11A C12A C13A C8A 1.9(17)
C9A C8A C13A C12A -1.8(16)
C7A C8A C13A C12A 177.6(10)
C27 P1 C21 C26 -78.3(10)
C2 P1 C21 C26 26.7(11)
Pt1 P1 C21 C26 153.5(8)
C27 P1 C21 C22 101.5(9)
C2 P1 C21 C22 -153.5(10)
Pt1 P1 C21 C22 -26.6(10)
C27A P1A C21A C22A -63.8(9)
C2 P1A C21A C22A -167.3(9)
Pt1A P1A C21A C22A 59.8(9)
C27A P1A C21A C26A 112.0(10)
C2 P1A C21A C26A 8.6(11)
Pt1A P1A C21A C26A -124.4(9)
C26 C21 C22 C23 7.1(17)
P1 C21 C22 C23 -172.7(9)
C26A C21A C22A C23A 1.7(17)
P1A C21A C22A C23A 177.7(10)
C21 C22 C23 C24 -6.1(18)
C21A C22A C23A C24A -1(2)
C22 C23 C24 C25 2.6(17)
C22A C23A C24A C25A 0(2)
C23 C24 C25 C26 -0.5(17)
C23A C24A C25A C26A 0(2)
C22 C21 C26 C25 -4.7(16)
P1 C21 C26 C25 175.1(9)
C24 C25 C26 C21 1.5(17)
C24A C25A C26A C21A 1(2)
C22A C21A C26A C25A -1.6(18)
P1A C21A C26A C25A -177.3(10)
C21 P1 C27 C28 -50.5(9)
C2 P1 C27 C28 -158.7(9)
Pt1 P1 C27 C28 69.7(9)
C21 P1 C27 C32 139.1(9)
C2 P1 C27 C32 30.9(10)
Pt1 P1 C27 C32 -100.7(9)
C21A P1A C27A C32A -68.1(11)
C2 P1A C27A C32A 39.3(12)
Pt1A P1A C27A C32A 161.2(9)
C21A P1A C27A C28A 108.4(9)
C2 P1A C27A C28A -144.3(10)
Pt1A P1A C27A C28A -22.3(10)
C32 C27 C28 C29 -1.1(16)
P1 C27 C28 C29 -172.0(8)
C32A C27A C28A C29A -1.0(18)
P1A C27A C28A C29A -177.6(10)
C27 C28 C29 C30 0.0(17)
C27A C28A C29A C30A 1.4(19)
C28 C29 C30 C31 2(2)
C28A C29A C30A C31A -2(2)
C29 C30 C31 C32 -3(2)
C29A C30A C31A C32A 1.4(19)
C30 C31 C32 C27 2.1(18)
C28 C27 C32 C31 0.0(16)
P1 C27 C32 C31 170.4(9)
C30A C31A C32A C27A -1(2)
C28A C27A C32A C31A 0.9(18)
P1A C27A C32A C31A 177.3(10)
